data_7057311
loop_
_publ_author_name
'Effaty, F.'
'Zsombor-Pindera, J.'
'Kazakova, A.'
'Girard, B.'
'Askari, M. S.'
'Ottenwaelder, X.'

_publ_section_title
;
 Ligand and electronic effects on copper--arylnitroso self-assembly
;
_journal_issue 10
_journal_name_full 'New Journal of Chemistry'
_journal_page_first 7758
_journal_paper_doi 10.1039/C8NJ00894A
_journal_volume 42
_journal_year 2018
_chemical_formula_moiety 'C20 H40 Cu N6 O, C F3 O3 S'
_chemical_formula_sum 'C21 H40 Cu F3 N6 O4 S'
_chemical_formula_weight 593.19
_space_group_crystal_system monoclinic
_space_group_IT_number 14
_space_group_name_Hall '-P 2yn'
_space_group_name_H-M_alt 'P 1 21/n 1'
_symmetry_space_group_name_Hall '-P 2yn'
_symmetry_space_group_name_H-M 'P 1 21/n 1'
_atom_sites_solution_hydrogens geom
_audit_creation_method SHELXL-2014
_audit_update_record
;
2018-02-08 deposited with the CCDC.
2018-03-27 downloaded from the CCDC.
;
_cell_angle_alpha 90
_cell_angle_beta 105.723(7)
_cell_angle_gamma 90
_cell_formula_units_Z 4
_cell_length_a 8.7738(11)
_cell_length_b 25.446(3)
_cell_length_c 12.7528(15)
_cell_measurement_reflns_used 8636
_cell_measurement_temperature 116(2)
_cell_measurement_theta_max 67.70
_cell_measurement_theta_min 3.47
_cell_volume 2740.6(6)
_computing_cell_refinement 'Bruker SAINT'
_computing_data_collection 'Bruker APEX2'
_computing_data_reduction 'Bruker SAINT'
_computing_molecular_graphics 'Bruker SHELXTL'
_computing_publication_material 'Bruker SHELXTL'
_computing_structure_refinement 'SHELXL-2014 (Sheldrick, 2014)'
_computing_structure_solution 'SHELXS-97 (Sheldrick, 2008)'
_diffrn_ambient_temperature 116(2)
_diffrn_measured_fraction_theta_full 0.999
_diffrn_measured_fraction_theta_max 0.991
_diffrn_measurement_device_type 'Bruker APEX-II CCD'
_diffrn_measurement_method '\f and \w scans'
_diffrn_radiation_type CuK\a
_diffrn_radiation_wavelength 1.54178
_diffrn_reflns_av_R_equivalents 0.0394
_diffrn_reflns_av_unetI/netI 0.0214
_diffrn_reflns_Laue_measured_fraction_full 0.999
_diffrn_reflns_Laue_measured_fraction_max 0.991
_diffrn_reflns_limit_h_max 10
_diffrn_reflns_limit_h_min -10
_diffrn_reflns_limit_k_max 30
_diffrn_reflns_limit_k_min -30
_diffrn_reflns_limit_l_max 15
_diffrn_reflns_limit_l_min -15
_diffrn_reflns_number 37557
_diffrn_reflns_point_group_measured_fraction_full 0.999
_diffrn_reflns_point_group_measured_fraction_max 0.991
_diffrn_reflns_theta_full 67.679
_diffrn_reflns_theta_max 68.248
_diffrn_reflns_theta_min 3.474
_exptl_absorpt_coefficient_mu 2.350
_exptl_absorpt_correction_T_max 0.7530
_exptl_absorpt_correction_T_min 0.6170
_exptl_absorpt_correction_type multi-scan
_exptl_absorpt_process_details 'SADABS-2008/1 - Bruker AXS'
_exptl_crystal_colour brown
_exptl_crystal_density_diffrn 1.438
_exptl_crystal_description plate
_exptl_crystal_F_000 1248
_exptl_crystal_size_max 0.344
_exptl_crystal_size_mid 0.183
_exptl_crystal_size_min 0.062
_refine_diff_density_max 0.335
_refine_diff_density_min -0.292
_refine_diff_density_rms 0.046
_refine_ls_extinction_method none
_refine_ls_goodness_of_fit_ref 1.038
_refine_ls_hydrogen_treatment constr
_refine_ls_matrix_type full
_refine_ls_number_parameters 333
_refine_ls_number_reflns 4990
_refine_ls_number_restraints 0
_refine_ls_restrained_S_all 1.038
_refine_ls_R_factor_all 0.0309
_refine_ls_R_factor_gt 0.0276
_refine_ls_shift/su_max 0.001
_refine_ls_shift/su_mean 0.000
_refine_ls_structure_factor_coef Fsqd
_refine_ls_weighting_details 'w=1/[\s^2^(Fo^2^)+(0.0382P)^2^+1.4474P] where P=(Fo^2^+2Fc^2^)/3'
_refine_ls_weighting_scheme calc
_refine_ls_wR_factor_gt 0.0724
_refine_ls_wR_factor_ref 0.0744
_reflns_Friedel_coverage 0.000
_reflns_number_gt 4536
_reflns_number_total 4990
_reflns_threshold_expression 'I > 2\s(I)'
_cod_data_source_file c8nj00894a2.cif
_cod_data_source_block cu_Mo18_0m
_cod_depositor_comments 'Adding full bibliography for 7057309--7057316.cif.'
_cod_original_cell_volume 2740.7(6)
_cod_database_code 7057311
_publcif_datablock.id {8b7b88f0-7dfe-4277-80d9-be12e1dded64}

_shelx_space_group_comment
; 
The symmetry employed for this shelxl refinement is uniquely defined 
by the following loop, which should always be used as a source of 
symmetry information in preference to the above space-group names. 
They are only intended as comments. 
;
_shelx_estimated_absorpt_t_min 0.499
_shelx_estimated_absorpt_t_max 0.868
_shelxl_version_number 2014-3

loop_
_space_group_symop_operation_xyz
'x, y, z'
'-x+1/2, y+1/2, -z+1/2'
'-x, -y, -z'
'x-1/2, -y-1/2, z-1/2'

loop_
_atom_site_label
_atom_site_type_symbol
_atom_site_fract_x
_atom_site_fract_y
_atom_site_fract_z
_atom_site_U_iso_or_equiv
_atom_site_adp_type
_atom_site_occupancy
_atom_site_site_symmetry_order
_atom_site_calc_flag
_atom_site_refinement_flags_posn
_atom_site_refinement_flags_adp
Cu1 Cu 0.62963(3) 0.14939(2) 0.21409(2) 0.02094(8) Uani 1 1 d . .
S1 S 0.31607(5) 0.37590(2) 0.18208(3) 0.02084(10) Uani 1 1 d . .
F1 F 0.19229(14) 0.38646(4) 0.34798(9) 0.0364(3) Uani 1 1 d . .
F2 F 0.36001(12) 0.32307(4) 0.36492(8) 0.0295(2) Uani 1 1 d . .
F3 F 0.12620(12) 0.31488(4) 0.25698(9) 0.0347(2) Uani 1 1 d . .
O1 O 0.74051(16) 0.05720(6) 0.14530(10) 0.0407(3) Uani 1 1 d . .
O2 O 0.17920(15) 0.40214(5) 0.11440(10) 0.0321(3) Uani 1 1 d . .
O3 O 0.44324(15) 0.40968(5) 0.23819(10) 0.0307(3) Uani 1 1 d . .
O4 O 0.36370(15) 0.32901(4) 0.13538(9) 0.0271(3) Uani 1 1 d . .
N1 N 0.76479(16) 0.08849(6) 0.22474(11) 0.0246(3) Uani 1 1 d . .
N2 N 1.26902(16) 0.04679(5) 0.58499(11) 0.0238(3) Uani 1 1 d . .
N3 N 0.74442(15) 0.21301(5) 0.14945(11) 0.0232(3) Uani 1 1 d . .
N4 N 0.42014(15) 0.17000(5) 0.07415(10) 0.0186(3) Uani 1 1 d . .
N5 N 0.48178(15) 0.17194(5) 0.31054(10) 0.0188(3) Uani 1 1 d . .
N6 N 0.25487(16) 0.06149(5) 0.07835(11) 0.0241(3) Uani 1 1 d . .
C1 C 0.89469(19) 0.07740(6) 0.31149(13) 0.0203(3) Uani 1 1 d . .
C2 C 0.99098(19) 0.03277(6) 0.31476(13) 0.0219(3) Uani 1 1 d . .
H2 H 0.9694 0.0094 0.2544 0.026 Uiso 1 1 calc R U
C3 C 1.11460(19) 0.02266(6) 0.40346(13) 0.0214(3) Uani 1 1 d . .
H3 H 1.1782 -0.0076 0.4038 0.026 Uiso 1 1 calc R U
C4 C 1.15024(18) 0.05668(6) 0.49598(13) 0.0200(3) Uani 1 1 d . .
C5 C 1.3757(2) 0.00194(7) 0.59596(14) 0.0264(4) Uani 1 1 d . .
H5A H 1.3422 -0.0203 0.5310 0.040 Uiso 1 1 calc R U
H5B H 1.3728 -0.0185 0.6605 0.040 Uiso 1 1 calc R U
H5C H 1.4838 0.0145 0.6036 0.040 Uiso 1 1 calc R U
C6 C 1.3036(2) 0.08176(8) 0.67944(15) 0.0371(5) Uani 1 1 d . .
H6A H 1.3449 0.1152 0.6605 0.056 Uiso 1 1 calc R U
H6B H 1.3827 0.0654 0.7399 0.056 Uiso 1 1 calc R U
H6C H 1.2064 0.0882 0.7012 0.056 Uiso 1 1 calc R U
C7 C 1.05326(19) 0.10215(6) 0.49090(14) 0.0239(3) Uani 1 1 d . .
H7 H 1.0756 0.1262 0.5500 0.029 Uiso 1 1 calc R U
C8 C 0.92875(19) 0.11141(6) 0.40191(13) 0.0223(3) Uani 1 1 d . .
H8 H 0.8639 0.1414 0.4010 0.027 Uiso 1 1 calc R U
C9 C 0.7542(2) 0.26464(7) 0.20300(15) 0.0325(4) Uani 1 1 d . .
H9A H 0.8178 0.2616 0.2788 0.049 Uiso 1 1 calc R U
H9B H 0.6474 0.2767 0.2012 0.049 Uiso 1 1 calc R U
H9C H 0.8038 0.2900 0.1646 0.049 Uiso 1 1 calc R U
C10 C 0.64504(19) 0.21665(7) 0.03595(13) 0.0237(3) Uani 1 1 d . .
H10A H 0.6639 0.1856 -0.0055 0.028 Uiso 1 1 calc R U
H10B H 0.6747 0.2484 0.0011 0.028 Uiso 1 1 calc R U
C11 C 0.47170(19) 0.21940(6) 0.03256(13) 0.0222(3) Uani 1 1 d . .
H11A H 0.4539 0.2493 0.0775 0.027 Uiso 1 1 calc R U
H11B H 0.4078 0.2254 -0.0433 0.027 Uiso 1 1 calc R U
C12 C 0.29247(18) 0.18096(6) 0.12691(13) 0.0206(3) Uani 1 1 d . .
H12A H 0.2369 0.1478 0.1339 0.025 Uiso 1 1 calc R U
H12B H 0.2146 0.2053 0.0806 0.025 Uiso 1 1 calc R U
C13 C 0.35821(18) 0.20518(6) 0.23892(12) 0.0189(3) Uani 1 1 d . .
H13A H 0.4036 0.2401 0.2310 0.023 Uiso 1 1 calc R U
H13B H 0.2708 0.2104 0.2733 0.023 Uiso 1 1 calc R U
C14 C 0.5586(2) 0.20224(7) 0.40931(13) 0.0263(4) Uani 1 1 d . .
H14A H 0.6072 0.2339 0.3888 0.039 Uiso 1 1 calc R U
H14B H 0.6404 0.1806 0.4579 0.039 Uiso 1 1 calc R U
H14C H 0.4793 0.2123 0.4469 0.039 Uiso 1 1 calc R U
C15 C 0.4094(2) 0.12430(7) 0.34388(15) 0.0277(4) Uani 1 1 d . .
H15A H 0.4907 0.1042 0.3965 0.042 Uiso 1 1 calc R U
H15B H 0.3638 0.1025 0.2797 0.042 Uiso 1 1 calc R U
H15C H 0.3259 0.1347 0.3775 0.042 Uiso 1 1 calc R U
C16 C 0.3640(2) 0.13275(7) -0.01827(13) 0.0266(4) Uani 1 1 d . .
H16A H 0.4320 0.1367 -0.0683 0.032 Uiso 1 1 calc R U
H16B H 0.2550 0.1428 -0.0590 0.032 Uiso 1 1 calc R U
C17 C 0.3637(2) 0.07545(7) 0.01382(15) 0.0282(4) Uani 1 1 d . .
H17A H 0.3367 0.0540 -0.0534 0.034 Uiso 1 1 calc R U
H17B H 0.4723 0.0657 0.0558 0.034 Uiso 1 1 calc R U
C18 C 0.0907(2) 0.06502(7) 0.01363(15) 0.0301(4) Uani 1 1 d . .
H18A H 0.0737 0.0414 -0.0491 0.045 Uiso 1 1 calc R U
H18B H 0.0672 0.1012 -0.0120 0.045 Uiso 1 1 calc R U
H18C H 0.0207 0.0549 0.0584 0.045 Uiso 1 1 calc R U
C19 C 0.2879(2) 0.00789(7) 0.11945(16) 0.0344(4) Uani 1 1 d . .
H19A H 0.2176 -0.0011 0.1648 0.052 Uiso 1 1 calc R U
H19B H 0.3983 0.0054 0.1631 0.052 Uiso 1 1 calc R U
H19C H 0.2700 -0.0166 0.0580 0.052 Uiso 1 1 calc R U
C20 C 0.9053(2) 0.19675(9) 0.14868(17) 0.0388(5) Uani 1 1 d . .
H20A H 0.9508 0.2231 0.1099 0.058 Uiso 1 1 calc R U
H20B H 0.9004 0.1627 0.1119 0.058 Uiso 1 1 calc R U
H20C H 0.9717 0.1936 0.2238 0.058 Uiso 1 1 calc R U
C21 C 0.2449(2) 0.34890(6) 0.29316(14) 0.0232(3) Uani 1 1 d . .

loop_
_atom_site_aniso_label
_atom_site_aniso_U_11
_atom_site_aniso_U_22
_atom_site_aniso_U_33
_atom_site_aniso_U_23
_atom_site_aniso_U_13
_atom_site_aniso_U_12
Cu1 0.01857(13) 0.02204(14) 0.02302(14) 0.00206(9) 0.00700(10) 0.00584(9)
S1 0.0266(2) 0.01571(19) 0.02048(19) 0.00074(14) 0.00690(15) -0.00103(15)
F1 0.0516(7) 0.0247(5) 0.0421(6) -0.0025(4) 0.0286(5) 0.0039(5)
F2 0.0355(6) 0.0285(5) 0.0245(5) 0.0059(4) 0.0080(4) 0.0016(4)
F3 0.0291(5) 0.0286(5) 0.0472(6) 0.0003(5) 0.0119(5) -0.0104(4)
O1 0.0396(8) 0.0462(8) 0.0285(7) -0.0139(6) -0.0039(6) 0.0212(6)
O2 0.0372(7) 0.0254(6) 0.0306(7) 0.0057(5) 0.0037(5) 0.0065(5)
O3 0.0357(7) 0.0257(6) 0.0312(7) -0.0012(5) 0.0100(5) -0.0125(5)
O4 0.0379(7) 0.0193(6) 0.0272(6) 0.0000(5) 0.0141(5) 0.0026(5)
N1 0.0247(7) 0.0265(7) 0.0229(7) -0.0005(6) 0.0071(6) 0.0059(6)
N2 0.0219(7) 0.0238(7) 0.0244(7) -0.0014(6) 0.0038(6) 0.0035(6)
N3 0.0158(6) 0.0282(7) 0.0260(7) 0.0003(6) 0.0065(5) -0.0022(5)
N4 0.0178(6) 0.0196(6) 0.0183(6) -0.0011(5) 0.0047(5) -0.0019(5)
N5 0.0193(6) 0.0190(6) 0.0187(6) 0.0015(5) 0.0063(5) 0.0023(5)
N6 0.0225(7) 0.0201(7) 0.0263(7) -0.0011(5) 0.0010(6) -0.0015(5)
C1 0.0205(8) 0.0202(8) 0.0216(8) 0.0022(6) 0.0081(6) 0.0030(6)
C2 0.0240(8) 0.0199(8) 0.0224(8) -0.0028(6) 0.0069(6) 0.0019(6)
C3 0.0214(8) 0.0175(7) 0.0259(8) 0.0009(6) 0.0071(6) 0.0037(6)
C4 0.0178(7) 0.0202(8) 0.0234(8) 0.0027(6) 0.0078(6) -0.0010(6)
C5 0.0239(8) 0.0259(8) 0.0275(9) 0.0031(7) 0.0034(7) 0.0048(7)
C6 0.0314(10) 0.0451(11) 0.0284(9) -0.0115(8) -0.0030(8) 0.0097(8)
C7 0.0235(8) 0.0225(8) 0.0262(8) -0.0047(6) 0.0079(7) 0.0021(7)
C8 0.0209(8) 0.0198(8) 0.0278(8) -0.0006(6) 0.0090(7) 0.0056(6)
C9 0.0307(9) 0.0357(10) 0.0301(9) -0.0072(8) 0.0066(7) -0.0132(8)
C10 0.0263(8) 0.0253(8) 0.0216(8) -0.0007(6) 0.0100(7) -0.0042(7)
C11 0.0231(8) 0.0235(8) 0.0186(8) 0.0024(6) 0.0035(6) -0.0025(6)
C12 0.0148(7) 0.0231(8) 0.0237(8) 0.0009(6) 0.0048(6) 0.0008(6)
C13 0.0171(7) 0.0177(7) 0.0229(8) -0.0001(6) 0.0072(6) 0.0027(6)
C14 0.0263(9) 0.0321(9) 0.0198(8) -0.0028(7) 0.0050(7) 0.0039(7)
C15 0.0344(10) 0.0221(8) 0.0301(9) 0.0066(7) 0.0147(8) 0.0020(7)
C16 0.0270(9) 0.0318(9) 0.0214(8) -0.0077(7) 0.0072(7) -0.0085(7)
C17 0.0246(9) 0.0262(9) 0.0333(9) -0.0114(7) 0.0072(7) -0.0033(7)
C18 0.0230(9) 0.0258(9) 0.0371(10) 0.0025(7) 0.0007(7) -0.0050(7)
C19 0.0403(11) 0.0239(9) 0.0318(10) 0.0009(7) -0.0023(8) 0.0021(8)
C20 0.0180(9) 0.0527(12) 0.0486(12) 0.0117(10) 0.0142(8) 0.0018(8)
C21 0.0258(8) 0.0177(8) 0.0274(9) -0.0020(6) 0.0094(7) -0.0011(6)

loop_
_atom_type_symbol
_atom_type_description
_atom_type_scat_dispersion_real
_atom_type_scat_dispersion_imag
_atom_type_scat_source
C C 0.0181 0.0091 'International Tables Vol C Tables 4.2.6.8 and 6.1.1.4'
H H 0.0000 0.0000 'International Tables Vol C Tables 4.2.6.8 and 6.1.1.4'
N N 0.0311 0.0180 'International Tables Vol C Tables 4.2.6.8 and 6.1.1.4'
O O 0.0492 0.0322 'International Tables Vol C Tables 4.2.6.8 and 6.1.1.4'
F F 0.0727 0.0534 'International Tables Vol C Tables 4.2.6.8 and 6.1.1.4'
S S 0.3331 0.5567 'International Tables Vol C Tables 4.2.6.8 and 6.1.1.4'
Cu Cu -1.9646 0.5888 'International Tables Vol C Tables 4.2.6.8 and 6.1.1.4'

loop_
_geom_angle_atom_site_label_1
_geom_angle_atom_site_label_2
_geom_angle_atom_site_label_3
_geom_angle
N1 Cu1 N5 130.08(5)
N1 Cu1 N3 106.50(6)
N5 Cu1 N3 116.17(5)
N1 Cu1 N4 126.60(5)
N5 Cu1 N4 84.21(5)
N3 Cu1 N4 83.62(5)
O3 S1 O2 115.49(8)
O3 S1 O4 115.28(8)
O2 S1 O4 115.05(7)
O3 S1 C21 102.77(7)
O2 S1 C21 103.54(8)
O4 S1 C21 101.92(7)
O1 N1 C1 115.87(13)
O1 N1 Cu1 118.88(11)
C1 N1 Cu1 125.14(11)
C4 N2 C5 124.03(14)
C4 N2 C6 121.57(14)
C5 N2 C6 114.39(14)
C9 N3 C20 108.56(14)
C9 N3 C10 110.08(13)
C20 N3 C10 108.87(14)
C9 N3 Cu1 117.48(11)
C20 N3 Cu1 109.58(11)
C10 N3 Cu1 101.92(9)
C12 N4 C11 110.17(12)
C12 N4 C16 110.53(12)
C11 N4 C16 108.93(12)
C12 N4 Cu1 103.86(9)
C11 N4 Cu1 102.63(9)
C16 N4 Cu1 120.24(10)
C14 N5 C13 108.50(12)
C14 N5 C15 108.33(13)
C13 N5 C15 110.19(12)
C14 N5 Cu1 115.60(10)
C13 N5 Cu1 105.12(9)
C15 N5 Cu1 109.02(10)
C18 N6 C19 109.31(14)
C18 N6 C17 111.23(14)
C19 N6 C17 109.39(14)
N1 C1 C8 118.36(14)
N1 C1 C2 123.00(15)
C8 C1 C2 118.61(14)
C3 C2 C1 120.83(15)
C3 C2 H2 119.6
C1 C2 H2 119.6
C2 C3 C4 121.20(14)
C2 C3 H3 119.4
C4 C3 H3 119.4
N2 C4 C7 120.52(15)
N2 C4 C3 122.11(14)
C7 C4 C3 117.37(14)
N2 C5 H5A 109.5
N2 C5 H5B 109.5
H5A C5 H5B 109.5
N2 C5 H5C 109.5
H5A C5 H5C 109.5
H5B C5 H5C 109.5
N2 C6 H6A 109.5
N2 C6 H6B 109.5
H6A C6 H6B 109.5
N2 C6 H6C 109.5
H6A C6 H6C 109.5
H6B C6 H6C 109.5
C8 C7 C4 120.69(15)
C8 C7 H7 119.7
C4 C7 H7 119.7
C7 C8 C1 121.27(15)
C7 C8 H8 119.4
C1 C8 H8 119.4
N3 C9 H9A 109.5
N3 C9 H9B 109.5
H9A C9 H9B 109.5
N3 C9 H9C 109.5
H9A C9 H9C 109.5
H9B C9 H9C 109.5
N3 C10 C11 110.69(13)
N3 C10 H10A 109.5
C11 C10 H10A 109.5
N3 C10 H10B 109.5
C11 C10 H10B 109.5
H10A C10 H10B 108.1
N4 C11 C10 110.67(13)
N4 C11 H11A 109.5
C10 C11 H11A 109.5
N4 C11 H11B 109.5
C10 C11 H11B 109.5
H11A C11 H11B 108.1
N4 C12 C13 111.25(12)
N4 C12 H12A 109.4
C13 C12 H12A 109.4
N4 C12 H12B 109.4
C13 C12 H12B 109.4
H12A C12 H12B 108.0
N5 C13 C12 112.13(12)
N5 C13 H13A 109.2
C12 C13 H13A 109.2
N5 C13 H13B 109.2
C12 C13 H13B 109.2
H13A C13 H13B 107.9
N5 C14 H14A 109.5
N5 C14 H14B 109.5
H14A C14 H14B 109.5
N5 C14 H14C 109.5
H14A C14 H14C 109.5
H14B C14 H14C 109.5
N5 C15 H15A 109.5
N5 C15 H15B 109.5
H15A C15 H15B 109.5
N5 C15 H15C 109.5
H15A C15 H15C 109.5
H15B C15 H15C 109.5
N4 C16 C17 115.06(14)
N4 C16 H16A 108.5
C17 C16 H16A 108.5
N4 C16 H16B 108.5
C17 C16 H16B 108.5
H16A C16 H16B 107.5
N6 C17 C16 115.78(14)
N6 C17 H17A 108.3
C16 C17 H17A 108.3
N6 C17 H17B 108.3
C16 C17 H17B 108.3
H17A C17 H17B 107.4
N6 C18 H18A 109.5
N6 C18 H18B 109.5
H18A C18 H18B 109.5
N6 C18 H18C 109.5
H18A C18 H18C 109.5
H18B C18 H18C 109.5
N6 C19 H19A 109.5
N6 C19 H19B 109.5
H19A C19 H19B 109.5
N6 C19 H19C 109.5
H19A C19 H19C 109.5
H19B C19 H19C 109.5
N3 C20 H20A 109.5
N3 C20 H20B 109.5
H20A C20 H20B 109.5
N3 C20 H20C 109.5
H20A C20 H20C 109.5
H20B C20 H20C 109.5
F3 C21 F2 106.93(13)
F3 C21 F1 107.22(13)
F2 C21 F1 107.27(13)
F3 C21 S1 111.93(12)
F2 C21 S1 111.19(11)
F1 C21 S1 112.01(11)

loop_
_geom_bond_atom_site_label_1
_geom_bond_atom_site_label_2
_geom_bond_distance
Cu1 N1 1.9336(14)
Cu1 N5 2.0952(13)
Cu1 N3 2.1828(14)
Cu1 N4 2.2495(13)
S1 O3 1.4363(12)
S1 O2 1.4392(13)
S1 O4 1.4449(12)
S1 C21 1.8296(17)
F1 C21 1.3380(19)
F2 C21 1.337(2)
F3 C21 1.3366(19)
O1 N1 1.2604(19)
N1 C1 1.385(2)
N2 C4 1.341(2)
N2 C5 1.459(2)
N2 C6 1.462(2)
N3 C9 1.473(2)
N3 C20 1.473(2)
N3 C10 1.476(2)
N4 C12 1.481(2)
N4 C11 1.482(2)
N4 C16 1.489(2)
N5 C14 1.475(2)
N5 C13 1.4793(19)
N5 C15 1.483(2)
N6 C18 1.456(2)
N6 C19 1.462(2)
N6 C17 1.463(2)
C1 C8 1.408(2)
C1 C2 1.409(2)
C2 C3 1.363(2)
C2 H2 0.9500
C3 C4 1.428(2)
C3 H3 0.9500
C4 C7 1.427(2)
C5 H5A 0.9800
C5 H5B 0.9800
C5 H5C 0.9800
C6 H6A 0.9800
C6 H6B 0.9800
C6 H6C 0.9800
C7 C8 1.366(2)
C7 H7 0.9500
C8 H8 0.9500
C9 H9A 0.9800
C9 H9B 0.9800
C9 H9C 0.9800
C10 C11 1.511(2)
C10 H10A 0.9900
C10 H10B 0.9900
C11 H11A 0.9900
C11 H11B 0.9900
C12 C13 1.519(2)
C12 H12A 0.9900
C12 H12B 0.9900
C13 H13A 0.9900
C13 H13B 0.9900
C14 H14A 0.9800
C14 H14B 0.9800
C14 H14C 0.9800
C15 H15A 0.9800
C15 H15B 0.9800
C15 H15C 0.9800
C16 C17 1.515(2)
C16 H16A 0.9900
C16 H16B 0.9900
C17 H17A 0.9900
C17 H17B 0.9900
C18 H18A 0.9800
C18 H18B 0.9800
C18 H18C 0.9800
C19 H19A 0.9800
C19 H19B 0.9800
C19 H19C 0.9800
C20 H20A 0.9800
C20 H20B 0.9800
C20 H20C 0.9800

loop_
_geom_torsion_atom_site_label_1
_geom_torsion_atom_site_label_2
_geom_torsion_atom_site_label_3
_geom_torsion_atom_site_label_4
_geom_torsion
O1 N1 C1 C8 179.20(15)
Cu1 N1 C1 C8 3.0(2)
O1 N1 C1 C2 -2.9(2)
Cu1 N1 C1 C2 -179.10(12)
N1 C1 C2 C3 -177.91(15)
C8 C1 C2 C3 0.0(2)
C1 C2 C3 C4 0.3(2)
C5 N2 C4 C7 -178.60(15)
C6 N2 C4 C7 0.0(2)
C5 N2 C4 C3 1.8(2)
C6 N2 C4 C3 -179.60(16)
C2 C3 C4 N2 178.44(15)
C2 C3 C4 C7 -1.2(2)
N2 C4 C7 C8 -177.72(15)
C3 C4 C7 C8 1.9(2)
C4 C7 C8 C1 -1.7(3)
N1 C1 C8 C7 178.76(15)
C2 C1 C8 C7 0.8(2)
C9 N3 C10 C11 -75.65(17)
C20 N3 C10 C11 165.46(14)
Cu1 N3 C10 C11 49.74(14)
C12 N4 C11 C10 149.03(13)
C16 N4 C11 C10 -89.57(15)
Cu1 N4 C11 C10 38.93(13)
N3 C10 C11 N4 -64.82(17)
C11 N4 C12 C13 -76.28(15)
C16 N4 C12 C13 163.29(13)
Cu1 N4 C12 C13 33.02(14)
C14 N5 C13 C12 169.99(13)
C15 N5 C13 C12 -71.55(16)
Cu1 N5 C13 C12 45.77(14)
N4 C12 C13 N5 -56.09(17)
C12 N4 C16 C17 -80.02(17)
C11 N4 C16 C17 158.80(14)
Cu1 N4 C16 C17 40.93(18)
C18 N6 C17 C16 69.33(18)
C19 N6 C17 C16 -169.82(14)
N4 C16 C17 N6 64.7(2)
O3 S1 C21 F3 -178.60(11)
O2 S1 C21 F3 60.84(13)
O4 S1 C21 F3 -58.90(13)
O3 S1 C21 F2 -59.08(12)
O2 S1 C21 F2 -179.64(11)
O4 S1 C21 F2 60.62(12)
O3 S1 C21 F1 60.94(13)
O2 S1 C21 F1 -59.62(13)
O4 S1 C21 F1 -179.36(12)

loop_
_publcif_info_exptl_table_extra_item
sin_theta_over_lambda_max
